data_2243404
loop_
_publ_author_name
'Tojiboev, Akmal'
'Zhurakulov, Sherzod'
'Vinogradova, Valentina'
'Englert, Ulli'
'Wang, Ruimin'

_publ_section_title
;
 Stereochemistry of the methylidene-bridged quinazoline-isoquinoline
 alkaloid
 3-{[6,7-dimethoxy-1-(4-nitrophenyl)-1,2,3,4-tetrahydroisoquinolin-2-yl]methylidene}-1,2,3,9-tetrahydropyrrolo[2,1-<i>b</i>]quinazolin-9-one
 methanol monosolvate
;
_journal_issue 6
_journal_name_full 'Acta Crystallographica Section E'
_journal_page_first 914
_journal_page_last 919
_journal_paper_doi 10.1107/S2056989020006696
_journal_volume 76
_journal_year 2020
_chemical_formula_iupac 'C29 H26 N4 O5, C H4 O'
_chemical_formula_moiety 'C29 H26 N4 O5, C H4 O'
_chemical_formula_sum 'C30 H30 N4 O6'
_chemical_formula_weight 542.58
_chemical_name_systematic
;3-{[6,7-Dimethoxy-1-(4-nitrophenyl)-1,2,3,4-tetrahydroisoquinolin-2-yl]methylidene}-1,2,3,9-tetrahydropyrrolo[2,1-<i>b</i>]quinazolin-9-one methanol
monosolvate
;
_space_group_crystal_system monoclinic
_space_group_IT_number 14
_space_group_name_Hall '-P 2yn'
_space_group_name_H-M_alt 'P 1 21/n 1'
_atom_sites_solution_hydrogens mixed
_audit_creation_method SHELXL-2014/7
_cell_angle_alpha 90
_cell_angle_beta 104.497(6)
_cell_angle_gamma 90
_cell_formula_units_Z 4
_cell_length_a 16.326(4)
_cell_length_b 8.0566(19)
_cell_length_c 20.565(5)
_cell_measurement_reflns_used 1353
_cell_measurement_temperature 100(2)
_cell_measurement_theta_max 19.82
_cell_measurement_theta_min 3.02
_cell_volume 2618.8(11)
_computing_cell_refinement
;
SAINT-Plus (Bruker, 2009)
;
_computing_data_collection
;
APEX2 (Bruker, 2001)
;
_computing_data_reduction
;
SAINT-Plus (Bruker, 2009)
;
_computing_molecular_graphics
;
Platon (Spek, 2020)
;
_computing_publication_material
;
publCIF (Westrip, 2010)
;
_computing_structure_refinement
;
<i>SHELXL2014/7</i> (Sheldrick, 2015)
;
_computing_structure_solution
;
SHELXT (Sheldrick, 2015)
;
_diffrn_ambient_temperature 100(2)
_diffrn_measured_fraction_theta_full 1.000
_diffrn_measured_fraction_theta_max 0.997
_diffrn_measurement_device_type 'Bruker APEX CCD'
_diffrn_measurement_method '\w scans'
_diffrn_radiation_monochromator 'multilayer optics'
_diffrn_radiation_source microsource
_diffrn_radiation_type MoK\a
_diffrn_radiation_wavelength 0.71073
_diffrn_reflns_av_R_equivalents 0.1143
_diffrn_reflns_av_unetI/netI 0.1046
_diffrn_reflns_limit_h_max 19
_diffrn_reflns_limit_h_min -19
_diffrn_reflns_limit_k_max 9
_diffrn_reflns_limit_k_min -9
_diffrn_reflns_limit_l_max 24
_diffrn_reflns_limit_l_min -24
_diffrn_reflns_number 25889
_diffrn_reflns_theta_full 25.242
_diffrn_reflns_theta_max 25.413
_diffrn_reflns_theta_min 1.430
_exptl_absorpt_coefficient_mu 0.097
_exptl_absorpt_correction_T_max 0.7452
_exptl_absorpt_correction_T_min 0.6651
_exptl_absorpt_correction_type multi-scan
_exptl_absorpt_process_details
;
(SADABS; Bruker, 2008)
;
_exptl_crystal_colour yellow
_exptl_crystal_density_diffrn 1.376
_exptl_crystal_description rod
_exptl_crystal_F_000 1144
_exptl_crystal_size_max 0.550
_exptl_crystal_size_mid 0.090
_exptl_crystal_size_min 0.080
_refine_diff_density_max 0.389
_refine_diff_density_min -0.352
_refine_ls_extinction_method none
_refine_ls_goodness_of_fit_ref 1.037
_refine_ls_hydrogen_treatment mixed
_refine_ls_matrix_type full
_refine_ls_number_parameters 367
_refine_ls_number_reflns 4821
_refine_ls_number_restraints 4
_refine_ls_restrained_S_all 1.041
_refine_ls_R_factor_all 0.1171
_refine_ls_R_factor_gt 0.0608
_refine_ls_shift/su_max 0.000
_refine_ls_shift/su_mean 0.000
_refine_ls_structure_factor_coef Fsqd
_refine_ls_weighting_details 'w=1/[\s^2^(Fo^2^)+(0.0677P)^2^+0.4688P] where P=(Fo^2^+2Fc^2^)/3'
_refine_ls_weighting_scheme calc
_refine_ls_wR_factor_gt 0.1427
_refine_ls_wR_factor_ref 0.1641
_reflns_number_gt 2918
_reflns_number_total 4821
_reflns_threshold_expression 'I > 2\s(I)'
_cod_data_source_file fy2144sup1.cif
_cod_data_source_block I
_cod_original_cell_volume 2618.9(11)
_cod_original_sg_symbol_H-M 'P 21/n'
_cod_database_code 2243404
_shelx_space_group_comment
;
The symmetry employed for this shelxl refinement is uniquely defined
by the following loop, which should always be used as a source of
symmetry information in preference to the above space-group names.
They are only intended as comments.
;
_shelx_estimated_absorpt_t_min 0.948
_shelx_estimated_absorpt_t_max 0.992

loop_
_space_group_symop_operation_xyz
'x, y, z'
'-x+1/2, y+1/2, -z+1/2'
'-x, -y, -z'
'x-1/2, -y-1/2, z-1/2'

loop_
_atom_site_type_symbol
_atom_site_label
_atom_site_fract_x
_atom_site_fract_y
_atom_site_fract_z
_atom_site_U_iso_or_equiv
_atom_site_adp_type
_atom_site_calc_flag
_atom_site_occupancy
_atom_site_disorder_assembly
_atom_site_disorder_group
O O1 0.08305(12) 1.1111(2) 0.65060(10) 0.0267(5) Uani d 1 . .
O O2 0.14565(12) 1.0007(2) 0.77066(9) 0.0256(5) Uani d 1 . .
O O4 0.71000(15) 1.2323(3) 0.94869(12) 0.0522(7) Uani d 1 . .
O O3 0.60907(14) 1.4105(3) 0.94156(11) 0.0385(6) Uani d 1 . .
O O5 0.70612(13) 0.3657(3) 0.50686(10) 0.0303(5) Uani d 1 . .
N N1 0.63699(17) 1.2806(4) 0.92532(13) 0.0338(7) Uani d 1 . .
N N2 0.46055(15) 0.8631(3) 0.66495(12) 0.0238(6) Uani d 1 . .
N N19 0.59083(15) 0.4135(3) 0.66290(12) 0.0260(6) Uani d 1 . .
N N24A 0.62119(15) 0.5026(3) 0.56116(12) 0.0241(6) Uani d 1 . .
C C1 0.42173(18) 0.8773(4) 0.72189(14) 0.0221(7) Uani d 1 . .
H H1 0.4208 0.7639 0.7415 0.026 Uiso calc 1 . .
C C3 0.44128(19) 1.0014(4) 0.61757(15) 0.0266(7) Uani d 1 . .
H H3B 0.4754 0.9925 0.5841 0.032 Uiso calc 1 . .
H H3A 0.4551 1.1081 0.6418 0.032 Uiso calc 1 . .
C C4 0.34774(18) 0.9951(4) 0.58261(14) 0.0269(7) Uani d 1 . .
H H4B 0.3321 1.0936 0.5534 0.032 Uiso calc 1 . .
H H4A 0.3356 0.8947 0.5540 0.032 Uiso calc 1 . .
C C4A 0.29609(19) 0.9915(4) 0.63407(14) 0.0236(7) Uani d 1 . .
C C5 0.21208(19) 1.0482(4) 0.61679(15) 0.0248(7) Uani d 1 . .
H H5 0.1879 1.0853 0.5723 0.030 Uiso calc 1 . .
C C6 0.16455(18) 1.0508(4) 0.66287(15) 0.0237(7) Uani d 1 . .
C C7 0.19881(18) 0.9950(3) 0.72862(14) 0.0226(7) Uani d 1 . .
C C8 0.28131(19) 0.9378(3) 0.74592(14) 0.0226(7) Uani d 1 . .
H H8 0.3048 0.8982 0.7902 0.027 Uiso calc 1 . .
C C8A 0.33064(18) 0.9374(3) 0.69924(14) 0.0213(7) Uani d 1 . .
C C9 0.0470(2) 1.1711(4) 0.58366(15) 0.0331(8) Uani d 1 . .
H H9B 0.0804 1.2652 0.5743 0.050 Uiso calc 1 . .
H H9C -0.0114 1.2071 0.5798 0.050 Uiso calc 1 . .
H H9A 0.0474 1.0821 0.5513 0.050 Uiso calc 1 . .
C C10 0.1823(2) 0.9721(4) 0.84092(15) 0.0346(9) Uani d 1 . .
H H10B 0.2047 0.8588 0.8474 0.052 Uiso calc 1 . .
H H10C 0.1389 0.9865 0.8659 0.052 Uiso calc 1 . .
H H10A 0.2283 1.0515 0.8574 0.052 Uiso calc 1 . .
C C11 0.47684(18) 0.9873(4) 0.77600(14) 0.0213(7) Uani d 1 . .
C C12 0.55019(19) 0.9188(4) 0.81757(15) 0.0279(8) Uani d 1 . .
H H12 0.5636 0.8057 0.8123 0.033 Uiso calc 1 . .
C C13 0.6034(2) 1.0145(4) 0.86629(15) 0.0297(8) Uani d 1 . .
H H13 0.6534 0.9687 0.8945 0.036 Uiso calc 1 . .
C C14 0.58186(19) 1.1787(4) 0.87291(15) 0.0258(7) Uani d 1 . .
C C15 0.51115(19) 1.2512(4) 0.83252(14) 0.0262(7) Uani d 1 . .
H H15 0.4986 1.3649 0.8375 0.031 Uiso calc 1 . .
C C16 0.45834(19) 1.1526(4) 0.78389(14) 0.0256(7) Uani d 1 . .
H H16 0.4087 1.1997 0.7556 0.031 Uiso calc 1 . .
C C17 0.50221(18) 0.7246(4) 0.65647(15) 0.0223(7) Uani d 1 . .
H H17 0.5061 0.6442 0.6909 0.027 Uiso calc 1 . .
C C18 0.53988(18) 0.6787(4) 0.60744(15) 0.0238(7) Uani d 1 . .
C C18A 0.58472(18) 0.5214(4) 0.61466(14) 0.0223(7) Uani d 1 . .
C C19A 0.64138(18) 0.2763(4) 0.66009(15) 0.0239(7) Uani d 1 . .
C C20 0.6513(2) 0.1578(4) 0.71145(16) 0.0303(8) Uani d 1 . .
H H20 0.6216 0.1704 0.7454 0.036 Uiso calc 1 . .
C C21 0.7038(2) 0.0237(4) 0.71301(17) 0.0381(9) Uani d 1 . .
H H21 0.7100 -0.0558 0.7480 0.046 Uiso calc 1 . .
C C22 0.7478(2) 0.0034(5) 0.66366(18) 0.0440(10) Uani d 1 . .
H H22 0.7848 -0.0886 0.6657 0.053 Uiso calc 1 . .
C C23 0.7382(2) 0.1152(4) 0.61231(17) 0.0343(8) Uani d 1 . .
H H23 0.7675 0.0995 0.5783 0.041 Uiso calc 1 . .
C C23A 0.68515(18) 0.2530(4) 0.60979(15) 0.0258(7) Uani d 1 . .
C C24 0.67353(18) 0.3723(4) 0.55492(15) 0.0250(7) Uani d 1 . .
C C25 0.59868(19) 0.6360(4) 0.51134(15) 0.0279(8) Uani d 1 . .
H H25B 0.5610 0.5943 0.4690 0.033 Uiso calc 1 . .
H H25A 0.6499 0.6847 0.5014 0.033 Uiso calc 1 . .
C C26 0.55278(19) 0.7643(4) 0.54499(14) 0.0262(7) Uani d 1 . .
H H26A 0.5876 0.8656 0.5571 0.031 Uiso calc 1 . .
H H26B 0.4978 0.7955 0.5146 0.031 Uiso calc 1 . .
C C27 0.8885(3) 0.3496(6) 0.4479(2) 0.0611(12) Uani d 1 . .
H H27A 0.9489 0.3688 0.4521 0.092 Uiso calc 1 . .
H H27B 0.8599 0.3294 0.4007 0.092 Uiso calc 1 . .
H H27C 0.8814 0.2527 0.4748 0.092 Uiso calc 1 . .
O O6 0.85271(16) 0.4911(3) 0.47115(13) 0.0523(7) Uani d 1 . .
H H6 0.8044(18) 0.458(5) 0.4864(18) 0.063 Uiso d 1 . .

loop_
_atom_site_aniso_label
_atom_site_aniso_U_11
_atom_site_aniso_U_22
_atom_site_aniso_U_33
_atom_site_aniso_U_12
_atom_site_aniso_U_13
_atom_site_aniso_U_23
O1 0.0260(12) 0.0294(13) 0.0210(11) 0.0026(10) -0.0010(9) 0.0009(10)
O2 0.0272(12) 0.0292(13) 0.0193(11) 0.0022(10) 0.0034(9) 0.0007(10)
O4 0.0356(15) 0.0495(17) 0.0555(17) -0.0046(13) -0.0185(13) 0.0101(14)
O3 0.0387(14) 0.0441(16) 0.0304(13) -0.0057(12) 0.0045(11) -0.0113(12)
O5 0.0311(12) 0.0356(14) 0.0269(12) -0.0003(10) 0.0123(10) -0.0025(11)
N1 0.0309(17) 0.0416(19) 0.0256(16) -0.0090(14) 0.0007(13) 0.0040(14)
N2 0.0272(14) 0.0218(15) 0.0218(14) 0.0028(12) 0.0054(11) 0.0016(12)
N19 0.0301(15) 0.0237(15) 0.0247(15) 0.0019(12) 0.0076(12) 0.0005(12)
N24A 0.0232(14) 0.0241(15) 0.0235(14) 0.0000(12) 0.0032(11) 0.0004(12)
C1 0.0255(16) 0.0211(17) 0.0191(16) 0.0013(13) 0.0047(13) 0.0037(14)
C3 0.0306(18) 0.0245(19) 0.0249(17) 0.0010(15) 0.0070(14) 0.0035(15)
C4 0.0306(18) 0.0263(19) 0.0219(17) -0.0025(15) 0.0029(14) -0.0001(15)
C4A 0.0318(18) 0.0168(17) 0.0211(17) -0.0018(14) 0.0047(14) -0.0020(14)
C5 0.0304(18) 0.0218(18) 0.0185(16) -0.0018(14) -0.0012(14) -0.0003(14)
C6 0.0239(17) 0.0189(17) 0.0235(17) -0.0003(14) -0.0029(14) 0.0006(14)
C7 0.0268(18) 0.0162(16) 0.0233(17) -0.0028(14) 0.0036(14) -0.0006(14)
C8 0.0331(18) 0.0146(16) 0.0168(16) -0.0017(14) 0.0002(14) -0.0009(13)
C8A 0.0230(16) 0.0158(16) 0.0213(17) -0.0038(13) -0.0016(13) -0.0025(13)
C9 0.0310(18) 0.039(2) 0.0235(18) 0.0068(16) -0.0032(15) -0.0002(16)
C10 0.039(2) 0.043(2) 0.0218(18) 0.0109(17) 0.0081(15) 0.0058(16)
C11 0.0216(16) 0.0244(18) 0.0172(16) -0.0012(13) 0.0037(13) 0.0020(14)
C12 0.0292(18) 0.0254(19) 0.0283(18) 0.0042(15) 0.0061(15) 0.0049(15)
C13 0.0260(18) 0.032(2) 0.0265(18) -0.0008(15) -0.0017(14) 0.0081(16)
C14 0.0252(17) 0.030(2) 0.0207(17) -0.0049(14) 0.0021(14) -0.0015(15)
C15 0.0281(18) 0.0268(19) 0.0236(17) 0.0010(15) 0.0063(15) -0.0001(15)
C16 0.0257(17) 0.0284(19) 0.0214(17) -0.0017(15) 0.0034(14) 0.0014(15)
C17 0.0230(16) 0.0179(17) 0.0235(17) -0.0009(13) 0.0011(14) 0.0011(14)
C18 0.0225(16) 0.0240(18) 0.0242(17) -0.0027(13) 0.0044(14) -0.0005(14)
C18A 0.0199(16) 0.0237(18) 0.0226(17) -0.0038(13) 0.0038(13) -0.0040(14)
C19A 0.0203(16) 0.0202(18) 0.0290(18) -0.0054(13) 0.0023(14) -0.0048(15)
C20 0.0304(18) 0.033(2) 0.0269(18) 0.0010(16) 0.0062(15) -0.0002(16)
C21 0.043(2) 0.037(2) 0.035(2) 0.0123(17) 0.0106(17) 0.0080(17)
C22 0.048(2) 0.042(2) 0.043(2) 0.0239(19) 0.0138(19) 0.0072(19)
C23 0.037(2) 0.034(2) 0.034(2) 0.0098(16) 0.0120(16) 0.0017(17)
C23A 0.0213(16) 0.0265(18) 0.0282(18) 0.0010(14) 0.0036(14) -0.0012(15)
C24 0.0207(16) 0.0246(18) 0.0279(18) -0.0036(14) 0.0025(14) -0.0063(15)
C25 0.0280(17) 0.032(2) 0.0231(17) -0.0015(15) 0.0052(14) 0.0017(15)
C26 0.0265(17) 0.0252(18) 0.0260(18) -0.0002(14) 0.0049(14) 0.0027(15)
C27 0.060(3) 0.072(3) 0.048(3) 0.019(2) 0.007(2) -0.011(2)
O6 0.0492(17) 0.0592(19) 0.0511(17) -0.0084(14) 0.0174(14) -0.0151(14)

loop_
_atom_type_symbol
_atom_type_description
_atom_type_scat_dispersion_real
_atom_type_scat_dispersion_imag
_atom_type_scat_source
C C 0.0033 0.0016 'International Tables Vol C Tables 4.2.6.8 and 6.1.1.4'
H H 0.0000 0.0000 'International Tables Vol C Tables 4.2.6.8 and 6.1.1.4'
N N 0.0061 0.0033 'International Tables Vol C Tables 4.2.6.8 and 6.1.1.4'
O O 0.0106 0.0060 'International Tables Vol C Tables 4.2.6.8 and 6.1.1.4'

loop_
_geom_angle_atom_site_label_1
_geom_angle_atom_site_label_2
_geom_angle_atom_site_label_3
_geom_angle_site_symmetry_1
_geom_angle_site_symmetry_3
_geom_angle
_geom_angle_publ_flag
C6 O1 C9 . . 116.0(2) ?
C7 O2 C10 . . 117.3(2) ?
O3 N1 O4 . . 123.7(3) ?
O3 N1 C14 . . 118.5(3) ?
O4 N1 C14 . . 117.7(3) ?
C17 N2 C3 . . 125.4(2) y
C17 N2 C1 . . 120.2(2) y
C3 N2 C1 . . 114.1(2) y
C18A N19 C19A . . 115.6(2) ?
C24 N24A C18A . . 123.9(3) ?
C24 N24A C25 . . 123.0(2) ?
C18A N24A C25 . . 113.1(2) ?
N2 C1 C8A . . 111.4(2) ?
N2 C1 C11 . . 109.5(2) ?
C8A C1 C11 . . 113.0(2) ?
N2 C1 H1 . . 107.6 ?
C8A C1 H1 . . 107.6 ?
C11 C1 H1 . . 107.6 ?
N2 C3 C4 . . 108.2(2) ?
N2 C3 H3B . . 110.0 ?
C4 C3 H3B . . 110.0 ?
N2 C3 H3A . . 110.0 ?
C4 C3 H3A . . 110.0 ?
H3B C3 H3A . . 108.4 ?
C4A C4 C3 . . 109.9(2) ?
C4A C4 H4B . . 109.7 ?
C3 C4 H4B . . 109.7 ?
C4A C4 H4A . . 109.7 ?
C3 C4 H4A . . 109.7 ?
H4B C4 H4A . . 108.2 ?
C8A C4A C5 . . 118.8(3) ?
C8A C4A C4 . . 121.3(3) ?
C5 C4A C4 . . 119.9(3) ?
C6 C5 C4A . . 121.2(3) ?
C6 C5 H5 . . 119.4 ?
C4A C5 H5 . . 119.4 ?
C5 C6 O1 . . 124.6(3) ?
C5 C6 C7 . . 120.3(3) ?
O1 C6 C7 . . 115.0(3) ?
O2 C7 C8 . . 125.3(3) ?
O2 C7 C6 . . 115.8(3) ?
C8 C7 C6 . . 118.9(3) ?
C7 C8 C8A . . 121.0(3) ?
C7 C8 H8 . . 119.5 ?
C8A C8 H8 . . 119.5 ?
C4A C8A C8 . . 119.8(3) ?
C4A C8A C1 . . 121.7(3) ?
C8 C8A C1 . . 118.5(3) ?
O1 C9 H9B . . 109.5 ?
O1 C9 H9C . . 109.5 ?
H9B C9 H9C . . 109.5 ?
O1 C9 H9A . . 109.5 ?
H9B C9 H9A . . 109.5 ?
H9C C9 H9A . . 109.5 ?
O2 C10 H10B . . 109.5 ?
O2 C10 H10C . . 109.5 ?
H10B C10 H10C . . 109.5 ?
O2 C10 H10A . . 109.5 ?
H10B C10 H10A . . 109.5 ?
H10C C10 H10A . . 109.5 ?
C16 C11 C12 . . 119.1(3) ?
C16 C11 C1 . . 122.5(3) ?
C12 C11 C1 . . 118.3(3) ?
C13 C12 C11 . . 120.5(3) ?
C13 C12 H12 . . 119.7 ?
C11 C12 H12 . . 119.7 ?
C14 C13 C12 . . 118.4(3) ?
C14 C13 H13 . . 120.8 ?
C12 C13 H13 . . 120.8 ?
C15 C14 C13 . . 122.9(3) ?
C15 C14 N1 . . 118.3(3) ?
C13 C14 N1 . . 118.8(3) ?
C14 C15 C16 . . 117.8(3) ?
C14 C15 H15 . . 121.1 ?
C16 C15 H15 . . 121.1 ?
C11 C16 C15 . . 121.2(3) ?
C11 C16 H16 . . 119.4 ?
C15 C16 H16 . . 119.4 ?
N2 C17 C18 . . 131.5(3) y
N2 C17 H17 . . 114.3 ?
C18 C17 H17 . . 114.3 ?
C17 C18 C18A . . 118.2(3) y
C17 C18 C26 . . 133.6(3) y
C18A C18 C26 . . 108.0(2) y
N19 C18A N24A . . 124.4(3) ?
N19 C18A C18 . . 126.9(3) ?
N24A C18A C18 . . 108.7(3) ?
N19 C19A C20 . . 117.9(3) ?
N19 C19A C23A . . 123.5(3) ?
C20 C19A C23A . . 118.5(3) ?
C21 C20 C19A . . 120.4(3) ?
C21 C20 H20 . . 119.8 ?
C19A C20 H20 . . 119.8 ?
C20 C21 C22 . . 120.5(3) ?
C20 C21 H21 . . 119.7 ?
C22 C21 H21 . . 119.7 ?
C23 C22 C21 . . 120.3(3) ?
C23 C22 H22 . . 119.8 ?
C21 C22 H22 . . 119.8 ?
C22 C23 C23A . . 120.1(3) ?
C22 C23 H23 . . 120.0 ?
C23A C23 H23 . . 120.0 ?
C23 C23A C19A . . 120.1(3) ?
C23 C23A C24 . . 120.7(3) ?
C19A C23A C24 . . 119.2(3) ?
O5 C24 N24A . . 120.5(3) ?
O5 C24 C23A . . 126.3(3) ?
N24A C24 C23A . . 113.2(3) ?
N24A C25 C26 . . 104.1(2) ?
N24A C25 H25B . . 110.9 ?
C26 C25 H25B . . 110.9 ?
N24A C25 H25A . . 110.9 ?
C26 C25 H25A . . 110.9 ?
H25B C25 H25A . . 109.0 ?
C18 C26 C25 . . 105.2(2) ?
C18 C26 H26A . . 110.7 ?
C25 C26 H26A . . 110.7 ?
C18 C26 H26B . . 110.7 ?
C25 C26 H26B . . 110.7 ?
H26A C26 H26B . . 108.8 ?
O6 C27 H27A . . 109.5 ?
O6 C27 H27B . . 109.5 ?
H27A C27 H27B . . 109.5 ?
O6 C27 H27C . . 109.5 ?
H27A C27 H27C . . 109.5 ?
H27B C27 H27C . . 109.5 ?
C27 O6 H6 . . 109(2) ?

loop_
_geom_bond_atom_site_label_1
_geom_bond_atom_site_label_2
_geom_bond_site_symmetry_2
_geom_bond_distance
_geom_bond_publ_flag
O1 C6 . 1.379(3) ?
O1 C9 . 1.439(4) ?
O2 C7 . 1.371(3) ?
O2 C10 . 1.438(3) ?
O4 N1 . 1.232(3) ?
O3 N1 . 1.221(3) ?
O5 C24 . 1.236(3) ?
N1 C14 . 1.470(4) ?
N2 C17 . 1.341(4) y
N2 C3 . 1.462(4) y
N2 C1 . 1.469(3) y
N19 C18A . 1.304(4) ?
N19 C19A . 1.389(4) ?
N24A C24 . 1.379(4) ?
N24A C18A . 1.384(3) ?
N24A C25 . 1.467(4) ?
C1 C8A . 1.522(4) ?
C1 C11 . 1.527(4) ?
C1 H1 . 1.0000 ?
C3 C4 . 1.517(4) ?
C3 H3B . 0.9900 ?
C3 H3A . 0.9900 ?
C4 C4A . 1.510(4) ?
C4 H4B . 0.9900 ?
C4 H4A . 0.9900 ?
C4A C8A . 1.388(4) ?
C4A C5 . 1.404(4) ?
C5 C6 . 1.367(4) ?
C5 H5 . 0.9500 ?
C6 C7 . 1.402(4) ?
C7 C8 . 1.383(4) ?
C8 C8A . 1.399(4) ?
C8 H8 . 0.9500 ?
C9 H9B . 0.9800 ?
C9 H9C . 0.9800 ?
C9 H9A . 0.9800 ?
C10 H10B . 0.9800 ?
C10 H10C . 0.9800 ?
C10 H10A . 0.9800 ?
C11 C16 . 1.384(4) ?
C11 C12 . 1.399(4) ?
C12 C13 . 1.384(4) ?
C12 H12 . 0.9500 ?
C13 C14 . 1.384(4) ?
C13 H13 . 0.9500 ?
C14 C15 . 1.373(4) ?
C15 C16 . 1.394(4) ?
C15 H15 . 0.9500 ?
C16 H16 . 0.9500 ?
C17 C18 . 1.357(4) y
C17 H17 . 0.9500 ?
C18 C18A . 1.452(4) y
C18 C26 . 1.518(4) y
C19A C20 . 1.403(4) ?
C19A C23A . 1.409(4) ?
C20 C21 . 1.374(4) ?
C20 H20 . 0.9500 ?
C21 C22 . 1.393(4) ?
C21 H21 . 0.9500 ?
C22 C23 . 1.367(5) ?
C22 H22 . 0.9500 ?
C23 C23A . 1.401(4) ?
C23 H23 . 0.9500 ?
C23A C24 . 1.458(4) ?
C25 C26 . 1.539(4) ?
C25 H25B . 0.9900 ?
C25 H25A . 0.9900 ?
C26 H26A . 0.9900 ?
C26 H26B . 0.9900 ?
C27 O6 . 1.418(4) ?
C27 H27A . 0.9800 ?
C27 H27B . 0.9800 ?
C27 H27C . 0.9800 ?
O6 H6 . 0.957(18) ?

loop_
_geom_hbond_atom_site_label_D
_geom_hbond_atom_site_label_H
_geom_hbond_atom_site_label_A
_geom_hbond_site_symmetry_D
_geom_hbond_site_symmetry_H
_geom_hbond_site_symmetry_A
_geom_hbond_distance_DH
_geom_hbond_distance_HA
_geom_hbond_distance_DA
_geom_hbond_angle_DHA
_geom_hbond_publ_flag
O6 H6 O5 . . 1_555 0.96 1.91 2.8581(7) 171 y
C1 H1 O1 . . 2_546 1.00 2.55 3.4040(8) 143 y
C1 H1 O2 . . 2_546 1.00 2.37 3.2444(8) 146 y
C4 H4A O5 . . 3_666 0.99 2.45 3.4346(8) 172 y
C9 H9B O6 . . 3_656 0.98 2.54 3.5042(9) 169 n
C15 H15 O1 . . 2_556 0.95 2.44 3.3402(8) 159 y
C16 H16 O2 . . 2_556 0.95 2.59 3.3246(8) 134 y
C17 H17 N19 . . . 0.95 2.47 2.8805(7) 106 n
C25 H25A O4 . . 2_646 0.99 2.29 3.1224(8) 141 y

_cod_database_fobs_code 2243404
